data_7226904
loop_
_publ_author_name
'Aaker\"oy, Christer B.'
'Welideniya, Dhanushi'
'Desper, John'

_publ_section_title
;
 Ethynyl hydrogen bonds and iodoethynyl halogen bonds: a case of synthon
 mimicry
;
_journal_issue 1
_journal_name_full CrystEngComm
_journal_page_first 11
_journal_paper_doi 10.1039/C6CE02201D
_journal_volume 19
_journal_year 2017
_chemical_formula_moiety 'C6 H4 I N3'
_chemical_formula_sum 'C6 H4 I N3'
_chemical_formula_weight 245.02
_chemical_name_systematic '?DW-X-7-SEB 2-amino-5-(iodoethynyl)-pyrimidine'
_space_group_IT_number 64
_symmetry_cell_setting orthorhombic
_symmetry_space_group_name_Hall '-C 2ac 2'
_symmetry_space_group_name_H-M 'C m c e'
_atom_sites_solution_hydrogens geom
_atom_sites_solution_primary direct
_atom_sites_solution_secondary difmap
_audit_creation_method SHELXL-97
_audit_update_record
;
2014-12-19 deposited with the CCDC.
2016-10-25 downloaded from the CCDC.
;
_cell_angle_alpha 90.00
_cell_angle_beta 90.00
_cell_angle_gamma 90.00
_cell_formula_units_Z 8
_cell_length_a 7.6148(9)
_cell_length_b 7.8988(8)
_cell_length_c 24.473(3)
_cell_measurement_reflns_used 4034
_cell_measurement_temperature 120(2)
_cell_measurement_theta_max 28.43
_cell_measurement_theta_min 3.33
_cell_volume 1472.0(3)
_computing_cell_refinement 'Bruker SAINT'
_computing_data_collection 'Bruker APEX2'
_computing_data_reduction 'Bruker SAINT'
_computing_molecular_graphics 'Bruker SHELXTL'
_computing_publication_material 'Bruker SHELXTL'
_computing_structure_refinement 'SHELXL-97 (Sheldrick, 2008)'
_computing_structure_solution 'SHELXS-97 (Sheldrick, 2008)'
_diffrn_ambient_temperature 120(2)
_diffrn_measured_fraction_theta_full 0.997
_diffrn_measured_fraction_theta_max 0.997
_diffrn_measurement_device_type 'Bruker APEX-II CCD'
_diffrn_measurement_method '\f and \w scans'
_diffrn_radiation_monochromator graphite
_diffrn_radiation_source 'fine-focus sealed tube'
_diffrn_radiation_type MoK\a
_diffrn_radiation_wavelength 0.71073
_diffrn_reflns_av_R_equivalents 0.0462
_diffrn_reflns_av_sigmaI/netI 0.0305
_diffrn_reflns_limit_h_max 10
_diffrn_reflns_limit_h_min -10
_diffrn_reflns_limit_k_max 10
_diffrn_reflns_limit_k_min -11
_diffrn_reflns_limit_l_max 35
_diffrn_reflns_limit_l_min -34
_diffrn_reflns_number 9305
_diffrn_reflns_theta_full 30.00
_diffrn_reflns_theta_max 30.59
_diffrn_reflns_theta_min 1.66
_exptl_absorpt_coefficient_mu 4.272
_exptl_absorpt_correction_T_max 0.7836
_exptl_absorpt_correction_T_min 0.2551
_exptl_absorpt_correction_type multi-scan
_exptl_absorpt_process_details SADABS
_exptl_crystal_colour colourless
_exptl_crystal_density_diffrn 2.211
_exptl_crystal_density_method 'not measured'
_exptl_crystal_description plate
_exptl_crystal_F_000 912
_exptl_crystal_size_max 0.44
_exptl_crystal_size_mid 0.32
_exptl_crystal_size_min 0.06
_refine_diff_density_max 6.360
_refine_diff_density_min -2.946
_refine_diff_density_rms 0.271
_refine_ls_extinction_method none
_refine_ls_goodness_of_fit_ref 1.064
_refine_ls_hydrogen_treatment constr
_refine_ls_matrix_type full
_refine_ls_number_parameters 55
_refine_ls_number_reflns 1202
_refine_ls_number_restraints 0
_refine_ls_restrained_S_all 1.064
_refine_ls_R_factor_all 0.1004
_refine_ls_R_factor_gt 0.0865
_refine_ls_shift/su_max 0.000
_refine_ls_shift/su_mean 0.000
_refine_ls_structure_factor_coef Fsqd
_refine_ls_weighting_details 'calc w=1/[\s^2^(Fo^2^)+(0.0600P)^2^+70.0000P] where P=(Fo^2^+2Fc^2^)/3'
_refine_ls_weighting_scheme calc
_refine_ls_wR_factor_gt 0.1898
_refine_ls_wR_factor_ref 0.1975
_reflns_number_gt 976
_reflns_number_total 1202
_reflns_threshold_expression >2sigma(I)
_cod_data_source_file c6ce02201d2.cif
_cod_data_source_block Ipym
_cod_depositor_comments
;
The following automatic conversions were performed:

'_symmetry_cell_setting' value 'Orthorhombic' changed to
'orthorhombic' according to
/usr/data/users/saulius/crontab/automatic-downloads/rss-feeds/RSC/lib/dictionaries/cif_core.dic
dictionary named 'cif_core.dic' version 2.4.2 from 2011-04-26.

Automatic conversion script
Id: cif_fix_values 4268 2015-11-12 08:31:59Z antanas 

 Adding full bibliography for 7226904--7226909.cif.
;
_cod_original_sg_symbol_H-M Cmca
_cod_database_code 7226904

loop_
_symmetry_equiv_pos_as_xyz
'x, y, z'
'-x, -y+1/2, z+1/2'
'-x, y+1/2, -z+1/2'
'x, -y, -z'
'x+1/2, y+1/2, z'
'-x+1/2, -y+1, z+1/2'
'-x+1/2, y+1, -z+1/2'
'x+1/2, -y+1/2, -z'
'-x, -y, -z'
'x, y-1/2, -z-1/2'
'x, -y-1/2, z-1/2'
'-x, y, z'
'-x+1/2, -y+1/2, -z'
'x+1/2, y, -z-1/2'
'x+1/2, -y, z-1/2'
'-x+1/2, y+1/2, z'

loop_
_atom_site_label
_atom_site_type_symbol
_atom_site_fract_x
_atom_site_fract_y
_atom_site_fract_z
_atom_site_U_iso_or_equiv
_atom_site_adp_type
_atom_site_occupancy
_atom_site_symmetry_multiplicity
_atom_site_calc_flag
_atom_site_refinement_flags
I1 I 0.5000 1.04822(14) 0.27476(4) 0.0525(4) Uani 1 2 d S
N11 N 0.6576(8) 0.3839(8) 0.4431(3) 0.0252(12) Uani 1 1 d .
C12 C 0.5000 0.3259(12) 0.4598(4) 0.0218(18) Uani 1 2 d S
N12 N 0.5000 0.1970(11) 0.4957(4) 0.0270(18) Uani 1 2 d S
H12A H 0.6024 0.1513 0.5067 0.032 Uiso 1 1 d R
C15 C 0.5000 0.5834(13) 0.3880(4) 0.027(2) Uani 1 2 d S
C16 C 0.6555(10) 0.5108(9) 0.4080(3) 0.0261(14) Uani 1 1 d .
H16 H 0.7645 0.5551 0.3957 0.031 Uiso 1 1 calc R
C17 C 0.5000 0.7272(14) 0.3529(4) 0.027(2) Uani 1 2 d S
C18 C 0.5000 0.8474(18) 0.3238(5) 0.036(3) Uani 1 2 d S

loop_
_atom_site_aniso_label
_atom_site_aniso_U_11
_atom_site_aniso_U_22
_atom_site_aniso_U_33
_atom_site_aniso_U_23
_atom_site_aniso_U_13
_atom_site_aniso_U_12
I1 0.0373(5) 0.0528(6) 0.0674(7) 0.0302(5) 0.000 0.000
N11 0.018(3) 0.023(3) 0.035(3) 0.001(2) 0.001(2) 0.000(2)
C12 0.019(4) 0.017(4) 0.029(5) -0.001(3) 0.000 0.000
N12 0.017(4) 0.022(4) 0.043(5) 0.006(4) 0.000 0.000
C15 0.027(5) 0.026(5) 0.027(5) -0.003(4) 0.000 0.000
C16 0.021(3) 0.022(3) 0.035(4) -0.002(3) 0.003(3) -0.002(3)
C17 0.019(5) 0.031(5) 0.031(5) 0.001(4) 0.000 0.000
C18 0.032(6) 0.044(7) 0.034(6) 0.004(5) 0.000 0.000

loop_
_atom_type_symbol
_atom_type_description
_atom_type_scat_dispersion_real
_atom_type_scat_dispersion_imag
_atom_type_scat_source
C C 0.0033 0.0016 'International Tables Vol C Tables 4.2.6.8 and 6.1.1.4'
H H 0.0000 0.0000 'International Tables Vol C Tables 4.2.6.8 and 6.1.1.4'
N N 0.0061 0.0033 'International Tables Vol C Tables 4.2.6.8 and 6.1.1.4'
I I -0.4742 1.8119 'International Tables Vol C Tables 4.2.6.8 and 6.1.1.4'

loop_
_geom_angle_atom_site_label_1
_geom_angle_atom_site_label_2
_geom_angle_atom_site_label_3
_geom_angle
_geom_angle_site_symmetry_1
_geom_angle_site_symmetry_3
C16 N11 C12 116.4(7) . .
N12 C12 N11 117.1(4) . .
N12 C12 N11 117.1(4) . 12_655
N11 C12 N11 125.8(9) . 12_655
C12 N12 H12A 119.9 . .
C16 C15 C16 115.1(9) 12_655 .
C16 C15 C17 122.4(5) 12_655 .
C16 C15 C17 122.4(5) . .
N11 C16 C15 123.2(7) . .
N11 C16 H16 118.4 . .
C15 C16 H16 118.4 . .
C18 C17 C15 179.7(12) . .
C17 C18 I1 179.8(11) . .

loop_
_geom_bond_atom_site_label_1
_geom_bond_atom_site_label_2
_geom_bond_distance
_geom_bond_site_symmetry_2
I1 C18 1.989(13) .
N11 C16 1.320(9) .
N11 C12 1.348(7) .
C12 N12 1.345(13) .
C12 N11 1.348(7) 12_655
N12 H12A 0.9003 .
C15 C16 1.403(9) 12_655
C15 C16 1.403(9) .
C15 C17 1.425(15) .
C16 H16 0.9500 .
C17 C18 1.187(17) .

loop_
_geom_hbond_atom_site_label_D
_geom_hbond_atom_site_label_H
_geom_hbond_atom_site_label_A
_geom_hbond_distance_DH
_geom_hbond_distance_HA
_geom_hbond_distance_DA
_geom_hbond_angle_DHA
_geom_hbond_site_symmetry_A
N12 H12A N11 0.90 2.22 3.075(8) 158.2 13_656

loop_
_geom_torsion_atom_site_label_1
_geom_torsion_atom_site_label_2
_geom_torsion_atom_site_label_3
_geom_torsion_atom_site_label_4
_geom_torsion
_geom_torsion_site_symmetry_1
_geom_torsion_site_symmetry_4
C16 N11 C12 N12 -179.8(8) . .
C16 N11 C12 N11 1.3(14) . 12_655
C12 N11 C16 C15 -0.5(12) . .
C16 C15 C16 N11 -0.2(14) 12_655 .
C17 C15 C16 N11 175.9(8) . .
